data_1503646
loop_
_publ_author_name
'Tu, Shu-Jiang'
'Zhang, Xiao-Hong'
'Han, Zheng-Guo'
'Cao, Xu-Dong'
'Wu, Shan-Shan'
'Yan, Shu'
'Hao, Wen-Juan'
'Zhang, Ge'
'Ma, Ning'

_publ_section_title
;
 Synthesis of Isoxazolo[5,4-b]pyridines by Microwave-Assisted
 Multi-Component Reactions in Water
;
_journal_issue 3
_journal_name_full 'Journal of Combinatorial Chemistry'
_journal_page_first 428
_journal_paper_doi 10.1021/cc800212v
_journal_volume 11
_journal_year 2009
_chemical_formula_sum 'C19 H17 Cl N2 O2'
_chemical_formula_weight 340.80
_chemical_name_systematic
; 
 ? 
;
_space_group_IT_number 62
_symmetry_cell_setting orthorhombic
_symmetry_space_group_name_Hall '-P 2ac 2n'
_symmetry_space_group_name_H-M 'P n m a'
_atom_sites_solution_hydrogens geom
_atom_sites_solution_primary direct
_atom_sites_solution_secondary difmap
_audit_creation_method SHELXL-97
_cell_angle_alpha 90.00
_cell_angle_beta 90.00
_cell_angle_gamma 90.00
_cell_formula_units_Z 4
_cell_length_a 11.7147(14)
_cell_length_b 6.9466(9)
_cell_length_c 20.785(2)
_cell_measurement_reflns_used 2123
_cell_measurement_temperature 298(2)
_cell_measurement_theta_max 25.307
_cell_measurement_theta_min 2.62
_cell_volume 1691.4(3)
_computing_cell_refinement 'Bruker SMART'
_computing_data_collection 'Bruker SMART'
_computing_data_reduction 'Bruker SAINT'
_computing_molecular_graphics 'Bruker SHELXTL'
_computing_publication_material 'Bruker SHELXTL'
_computing_structure_refinement 'SHELXL-97 (Sheldrick, 1997)'
_computing_structure_solution 'SHELXS-97 (Sheldrick, 1990)'
_diffrn_ambient_temperature 298(2)
_diffrn_measured_fraction_theta_full 0.999
_diffrn_measured_fraction_theta_max 0.999
_diffrn_measurement_device_type 'CCD area detector'
_diffrn_measurement_method 'phi and omega scans'
_diffrn_radiation_monochromator graphite
_diffrn_radiation_source 'fine-focus sealed tube'
_diffrn_radiation_type MoK\a
_diffrn_radiation_wavelength 0.71073
_diffrn_reflns_av_R_equivalents 0.0367
_diffrn_reflns_av_sigmaI/netI 0.0246
_diffrn_reflns_limit_h_max 13
_diffrn_reflns_limit_h_min -13
_diffrn_reflns_limit_k_max 5
_diffrn_reflns_limit_k_min -8
_diffrn_reflns_limit_l_max 24
_diffrn_reflns_limit_l_min -23
_diffrn_reflns_number 8267
_diffrn_reflns_theta_full 25.00
_diffrn_reflns_theta_max 25.00
_diffrn_reflns_theta_min 1.96
_exptl_absorpt_coefficient_mu 0.239
_exptl_absorpt_correction_T_max 0.9811
_exptl_absorpt_correction_T_min 0.9605
_exptl_absorpt_correction_type multi-scan
_exptl_absorpt_process_details sadabs
_exptl_crystal_density_diffrn 1.338
_exptl_crystal_density_method 'not measured'
_exptl_crystal_F_000 712
_exptl_crystal_size_max 0.17
_exptl_crystal_size_mid 0.15
_exptl_crystal_size_min 0.08
_refine_diff_density_max 0.467
_refine_diff_density_min -0.796
_refine_diff_density_rms 0.055
_refine_ls_extinction_method none
_refine_ls_goodness_of_fit_ref 1.032
_refine_ls_hydrogen_treatment constr
_refine_ls_matrix_type full
_refine_ls_number_parameters 148
_refine_ls_number_reflns 1621
_refine_ls_number_restraints 0
_refine_ls_restrained_S_all 1.032
_refine_ls_R_factor_all 0.0858
_refine_ls_R_factor_gt 0.0560
_refine_ls_shift/su_max 0.001
_refine_ls_shift/su_mean 0.000
_refine_ls_structure_factor_coef Fsqd
_refine_ls_weighting_details 'calc w=1/[\s^2^(Fo^2^)+(0.0550P)^2^+1.2314P] where P=(Fo^2^+2Fc^2^)/3'
_refine_ls_weighting_scheme calc
_refine_ls_wR_factor_gt 0.1294
_refine_ls_wR_factor_ref 0.1458
_reflns_number_gt 1071
_reflns_number_total 1621
_reflns_threshold_expression >2sigma(I)
_cod_data_source_file cc800212v_si_002.cif
_cod_data_source_block 080731a
_cod_depositor_comments
;
The following automatic conversions were performed:

'_symmetry_cell_setting' value 'Orthorhombic' changed to
'orthorhombic' according to
/home/saulius/struct/CIF-dictionaries/cif_core.dic dictionary named
'cif_core.dic' version 2.4.2 from 2011-04-26.

Automatic conversion script
Id: cif_fix_values 1715 2011-07-08 13:25:40Z adriana 
;
_cod_original_sg_symbol_H-M Pnma
_cod_database_code 1503646

loop_
_symmetry_equiv_pos_as_xyz
'x, y, z'
'-x+1/2, -y, z+1/2'
'x+1/2, -y+1/2, -z+1/2'
'-x, y+1/2, -z'
'-x, -y, -z'
'x-1/2, y, -z-1/2'
'-x-1/2, y-1/2, z-1/2'
'x, -y-1/2, z'

loop_
_atom_site_label
_atom_site_type_symbol
_atom_site_fract_x
_atom_site_fract_y
_atom_site_fract_z
_atom_site_U_iso_or_equiv
_atom_site_adp_type
_atom_site_occupancy
_atom_site_symmetry_multiplicity
_atom_site_calc_flag
_atom_site_refinement_flags
Cl1 Cl 0.60576(12) 0.2500 0.63303(9) 0.1166(7) Uani 1 2 d S
N1 N -0.0424(3) 0.2500 0.41609(19) 0.0606(9) Uani 1 2 d S
N2 N -0.0738(3) 0.2500 0.5837(2) 0.0705(10) Uani 1 2 d S
O1 O -0.1186(2) 0.2500 0.51919(16) 0.0668(8) Uani 1 2 d S
O2 O 0.3636(2) 0.2500 0.38983(14) 0.0656(8) Uani 1 2 d S
C1 C -0.0283(3) 0.2500 0.4786(2) 0.0530(10) Uani 1 2 d S
C2 C 0.0370(3) 0.2500 0.5791(2) 0.0593(11) Uani 1 2 d S
C3 C 0.0725(3) 0.2500 0.51317(19) 0.0489(9) Uani 1 2 d S
C4 C 0.1747(3) 0.2500 0.47911(19) 0.0475(9) Uani 1 2 d S
C5 C 0.1653(3) 0.2500 0.4121(2) 0.0555(10) Uani 1 2 d S
C6 C 0.2684(4) 0.2500 0.3704(2) 0.0752(14) Uani 1 2 d S
C7 C 0.2478(5) 0.3463(10) 0.3021(3) 0.076(2) Uani 0.50 1 d P
H7A H 0.2335 0.4830 0.3073 0.091 Uiso 0.50 1 d PR
H7B H 0.3150 0.3304 0.2753 0.091 Uiso 0.50 1 d PR
C8 C 0.1459(4) 0.2500 0.2710(2) 0.0683(13) Uani 1 2 d S
C9 C 0.0419(4) 0.2500 0.3116(2) 0.0757(14) Uani 1 2 d S
H9A H -0.0029 0.1377 0.3001 0.091 Uiso 0.50 1 calc PR
H9B H -0.0029 0.3623 0.3001 0.091 Uiso 0.50 1 calc PR
C10 C 0.0559(3) 0.2500 0.3832(2) 0.0618(11) Uani 1 2 d S
C11 C 0.1071(4) 0.2500 0.6390(2) 0.0821(15) Uani 1 2 d S
H11A H 0.0589 0.2500 0.6769 0.123 Uiso 1 2 d SR
H11B H 0.1552 0.1363 0.6399 0.123 Uiso 1 1 d R
C12 C 0.2851(3) 0.2500 0.51554(18) 0.0461(9) Uani 1 2 d S
C13 C 0.3347(2) 0.0795(5) 0.53376(14) 0.0631(8) Uani 1 1 d .
H13 H 0.3014 -0.0366 0.5218 0.076 Uiso 1 1 calc R
C14 C 0.4339(2) 0.0793(5) 0.56980(16) 0.0713(9) Uani 1 1 d .
H14 H 0.4677 -0.0364 0.5819 0.086 Uiso 1 1 calc R
C15 C 0.4818(4) 0.2500 0.5874(2) 0.0757(14) Uani 1 2 d S
C16 C 0.1291(6) 0.3227(11) 0.2025(3) 0.095(3) Uani 0.50 1 d P
H16A H 0.0634 0.2500 0.1839 0.142 Uiso 1 2 d SR
H16B H 0.1956 0.2917 0.1775 0.142 Uiso 0.50 1 d PR
H16C H 0.1181 0.4596 0.2028 0.142 Uiso 0.50 1 d PR
C17 C 0.1655(6) 0.0287(12) 0.2689(3) 0.088(2) Uani 0.50 1 d P
H17A H 0.1687 -0.0208 0.3120 0.133 Uiso 0.50 1 d PR
H17B H 0.2359 0.0011 0.2472 0.133 Uiso 0.50 1 d PR
H17C H 0.1035 -0.0310 0.2462 0.133 Uiso 0.50 1 d PR

loop_
_atom_site_aniso_label
_atom_site_aniso_U_11
_atom_site_aniso_U_22
_atom_site_aniso_U_33
_atom_site_aniso_U_23
_atom_site_aniso_U_13
_atom_site_aniso_U_12
Cl1 0.0899(10) 0.1079(12) 0.1520(15) 0.000 -0.0793(10) 0.000
N1 0.0373(19) 0.063(2) 0.082(3) 0.000 -0.0150(17) 0.000
N2 0.054(2) 0.074(3) 0.084(3) 0.000 0.013(2) 0.000
O1 0.0396(15) 0.066(2) 0.095(2) 0.000 0.0034(15) 0.000
O2 0.0407(16) 0.091(2) 0.0653(19) 0.000 -0.0034(13) 0.000
C1 0.033(2) 0.046(2) 0.080(3) 0.000 -0.0021(19) 0.000
C2 0.049(2) 0.055(3) 0.074(3) 0.000 0.006(2) 0.000
C3 0.039(2) 0.045(2) 0.063(3) 0.000 -0.0024(18) 0.000
C4 0.038(2) 0.043(2) 0.062(3) 0.000 -0.0045(17) 0.000
C5 0.039(2) 0.069(3) 0.058(3) 0.000 -0.0089(18) 0.000
C6 0.048(2) 0.115(4) 0.062(3) 0.000 -0.010(2) 0.000
C7 0.066(4) 0.101(5) 0.061(4) 0.011(3) -0.012(3) -0.014(3)
C8 0.060(3) 0.087(4) 0.058(3) 0.000 -0.013(2) 0.000
C9 0.056(3) 0.100(4) 0.071(3) 0.000 -0.022(2) 0.000
C10 0.045(2) 0.075(3) 0.065(3) 0.000 -0.015(2) 0.000
C11 0.067(3) 0.111(4) 0.068(3) 0.000 0.006(2) 0.000
C12 0.0344(19) 0.054(2) 0.050(2) 0.000 -0.0044(16) 0.000
C13 0.0522(16) 0.0567(19) 0.080(2) 0.0093(16) -0.0198(14) -0.0066(15)
C14 0.0570(18) 0.073(2) 0.084(2) 0.0178(18) -0.0226(16) 0.0031(17)
C15 0.056(3) 0.100(4) 0.071(3) 0.000 -0.022(2) 0.000
C16 0.097(5) 0.118(9) 0.069(4) 0.007(4) -0.025(4) -0.014(4)
C17 0.087(5) 0.105(7) 0.074(5) -0.011(4) -0.009(4) 0.002(4)

loop_
_atom_type_symbol
_atom_type_description
_atom_type_scat_dispersion_real
_atom_type_scat_dispersion_imag
_atom_type_scat_source
C C 0.0033 0.0016 'International Tables Vol C Tables 4.2.6.8 and 6.1.1.4'
H H 0.0000 0.0000 'International Tables Vol C Tables 4.2.6.8 and 6.1.1.4'
N N 0.0061 0.0033 'International Tables Vol C Tables 4.2.6.8 and 6.1.1.4'
O O 0.0106 0.0060 'International Tables Vol C Tables 4.2.6.8 and 6.1.1.4'
Cl Cl 0.1484 0.1585 'International Tables Vol C Tables 4.2.6.8 and 6.1.1.4'

loop_
_geom_angle_atom_site_label_1
_geom_angle_atom_site_label_2
_geom_angle_atom_site_label_3
_geom_angle
C1 N1 C10 113.4(3)
C2 N2 O1 107.1(3)
C1 O1 N2 107.2(3)
N1 C1 O1 121.3(3)
N1 C1 C3 128.6(4)
O1 C1 C3 110.1(4)
N2 C2 C3 111.1(4)
N2 C2 C11 119.1(4)
C3 C2 C11 129.7(4)
C1 C3 C4 118.1(4)
C1 C3 C2 104.4(3)
C4 C3 C2 137.4(4)
C3 C4 C5 116.0(3)
C3 C4 C12 119.1(3)
C5 C4 C12 124.9(3)
C4 C5 C10 119.7(4)
C4 C5 C6 121.1(3)
C10 C5 C6 119.2(4)
O2 C6 C5 124.4(4)
O2 C6 C7 116.6(4)
C5 C6 C7 113.5(4)
C8 C7 C6 108.4(4)
C8 C7 H7A 110.1
C6 C7 H7A 109.9
C8 C7 H7B 110.1
C6 C7 H7B 110.0
H7A C7 H7B 108.4
C9 C8 C7 114.0(4)
C9 C8 C16 115.2(4)
C7 C8 C16 110.8(4)
C9 C8 C17 97.9(3)
C7 C8 C17 109.4(5)
C16 C8 C17 108.7(5)
C8 C9 C10 118.4(4)
C8 C9 H9A 107.7
C10 C9 H9A 107.7
C8 C9 H9B 107.7
C10 C9 H9B 107.7
H9A C9 H9B 107.1
N1 C10 C5 124.2(4)
N1 C10 C9 114.4(3)
C5 C10 C9 121.4(4)
C2 C11 H11A 111.0
C2 C11 H11B 109.6
H11A C11 H11B 108.8
C13 C12 C4 120.31(17)
C12 C13 C14 120.4(3)
C12 C13 H13 119.8
C14 C13 H13 119.8
C15 C14 C13 119.4(3)
C15 C14 H14 120.3
C13 C14 H14 120.3
C14 C15 Cl1 119.4(2)
C8 C16 H16A 107.1
C8 C16 H16B 109.0
H16A C16 H16B 107.6
C8 C16 H16C 109.9
H16A C16 H16C 113.6
H16B C16 H16C 109.5
C8 C17 H17A 109.5
C8 C17 H17B 109.7
H17A C17 H17B 109.5
C8 C17 H17C 109.2
H17A C17 H17C 109.5
H17B C17 H17C 109.5

loop_
_geom_bond_atom_site_label_1
_geom_bond_atom_site_label_2
_geom_bond_distance
Cl1 C15 1.735(4)
N1 C1 1.311(5)
N1 C10 1.340(5)
N2 C2 1.301(5)
N2 O1 1.441(5)
O1 C1 1.352(5)
O2 C6 1.186(5)
C1 C3 1.381(5)
C2 C3 1.431(6)
C2 C11 1.492(6)
C3 C4 1.392(5)
C4 C5 1.397(5)
C4 C12 1.499(5)
C5 C10 1.415(5)
C5 C6 1.487(6)
C6 C7 1.587(7)
C7 C8 1.513(6)
C7 H7A 0.9700
C7 H7B 0.9700
C8 C9 1.482(6)
C8 C16 1.524(7)
C8 C17 1.555(8)
C9 C10 1.498(6)
C9 H9A 0.9700
C9 H9B 0.9700
C11 H11A 0.9700
C11 H11B 0.9700
C12 C13 1.373(3)
C13 C14 1.383(4)
C13 H13 0.9300
C14 C15 1.362(4)
C14 H14 0.9300
C16 H16A 0.9981
C16 H16B 0.9600
C16 H16C 0.9600
C17 H17A 0.9600
C17 H17B 0.9600
C17 H17C 0.9600

loop_
_geom_torsion_atom_site_label_1
_geom_torsion_atom_site_label_2
_geom_torsion_atom_site_label_3
_geom_torsion_atom_site_label_4
_geom_torsion
C2 N2 O1 C1 0.0
C10 N1 C1 O1 180.0
C10 N1 C1 C3 0.000(1)
N2 O1 C1 N1 180.0
N2 O1 C1 C3 0.0
O1 N2 C2 C3 0.0
O1 N2 C2 C11 180.000(1)
N1 C1 C3 C4 0.000(1)
O1 C1 C3 C4 180.0
N1 C1 C3 C2 180.0
O1 C1 C3 C2 0.0
N2 C2 C3 C1 0.000(1)
C11 C2 C3 C1 180.000(1)
N2 C2 C3 C4 180.000(1)
C11 C2 C3 C4 0.000(2)
C1 C3 C4 C5 0.0
C2 C3 C4 C5 180.0
C1 C3 C4 C12 180.0
C2 C3 C4 C12 0.000(1)
C3 C4 C5 C10 0.0
C12 C4 C5 C10 180.0
C3 C4 C5 C6 180.0
C12 C4 C5 C6 0.000(1)
C4 C5 C6 O2 0.0
C10 C5 C6 O2 180.0
C4 C5 C6 C7 -152.7(3)
C10 C5 C6 C7 27.3(3)
O2 C6 C7 C8 151.5(3)
C5 C6 C7 C8 -53.5(5)
C6 C7 C8 C9 53.8(5)
C6 C7 C8 C16 -174.4(4)
C6 C7 C8 C17 -54.6(6)
C7 C8 C9 C10 -28.9(3)
C16 C8 C9 C10 -158.5(3)
C17 C8 C9 C10 86.5(3)
C1 N1 C10 C5 0.0
C1 N1 C10 C9 180.0
C4 C5 C10 N1 0.0
C6 C5 C10 N1 180.0
C4 C5 C10 C9 180.0
C6 C5 C10 C9 0.0
C8 C9 C10 N1 180.0
C8 C9 C10 C5 0.0
C3 C4 C12 C13 88.4(3)
C5 C4 C12 C13 -91.6(3)
C4 C12 C13 C14 -177.2(3)
C12 C13 C14 C15 0.3(6)
C13 C14 C15 Cl1 179.6(3)
